data_1519283
loop_
_publ_author_name
'Coles, Simon J.'
'Hursthouse, Michael B.'
'Mayer, Thomas A.'
'Threlfall, Terry L.'

_publ_section_title
;
 4-Methyl-N-(4-methyl-1H-pyridin-2-ylidene)-benzenesulfonamide
;
_journal_name_full 'Crystal Structure Report Archive'
_journal_page_first 193
_journal_year 2000
_chemical_formula_sum 'C13 H14 N2 O2 S'
_chemical_formula_weight 262.32
_space_group_IT_number 14
_symmetry_cell_setting monoclinic
_symmetry_space_group_name_Hall '-P 2yn'
_symmetry_space_group_name_H-M 'P 1 21/n 1'
_atom_sites_solution_hydrogens geom
_atom_sites_solution_primary direct
_atom_sites_solution_secondary difmap
_cell_angle_alpha 90.00
_cell_angle_beta 102.46(3)
_cell_angle_gamma 90.00
_cell_formula_units_Z 8
_cell_length_a 10.778(2)
_cell_length_b 15.436(3)
_cell_length_c 15.688(3)
_cell_measurement_temperature 293(2)
_cell_measurement_theta_max 27.37
_cell_measurement_theta_min 2.96
_cell_volume 2548.5(9)
_computing_cell_refinement 'DENZO & COLLECT'
_computing_data_collection 'DENZO (Otwinowski & Minor, 1997) & COLLECT (Hooft, 1998)'
_computing_data_reduction 'DENZO & COLLECT'
_computing_structure_refinement 'SHELXL-97 (Sheldrick, 1997)'
_computing_structure_solution 'SHELXS-97 (Sheldrick, 1997)'
_diffrn_ambient_temperature 293(2)
_diffrn_detector_area_resol_mean 9.091
_diffrn_measured_fraction_theta_full 0.913
_diffrn_measured_fraction_theta_max 0.913
_diffrn_measurement_device_type 'Nonius KappaCCD'
_diffrn_measurement_method '\f and \w scans'
_diffrn_radiation_monochromator graphite
_diffrn_radiation_source 'Nonius FR591 rotating anode'
_diffrn_radiation_type MoK\a
_diffrn_radiation_wavelength 0.71073
_diffrn_reflns_av_R_equivalents 0.1853
_diffrn_reflns_av_sigmaI/netI 0.2045
_diffrn_reflns_limit_h_max 12
_diffrn_reflns_limit_h_min -13
_diffrn_reflns_limit_k_max 19
_diffrn_reflns_limit_k_min -17
_diffrn_reflns_limit_l_max 18
_diffrn_reflns_limit_l_min -18
_diffrn_reflns_number 24439
_diffrn_reflns_theta_full 27.37
_diffrn_reflns_theta_max 27.37
_diffrn_reflns_theta_min 2.96
_exptl_absorpt_coefficient_mu 0.249
_exptl_absorpt_correction_T_max 0.993
_exptl_absorpt_correction_T_min 0.956
_exptl_absorpt_correction_type multi-scan
_exptl_crystal_colour colourless
_exptl_crystal_density_diffrn 1.367
_exptl_crystal_density_method 'not measured'
_exptl_crystal_description plate
_exptl_crystal_F_000 1104
_exptl_crystal_size_max 0.4
_exptl_crystal_size_mid 0.15
_exptl_crystal_size_min 0.03
_refine_diff_density_max 0.262
_refine_diff_density_min -0.272
_refine_diff_density_rms 0.059
_refine_ls_extinction_coef 0.0009(4)
_refine_ls_extinction_expression Fc^*^=kFc[1+0.001xFc^2^\l^3^/sin(2\q)]^-1/4^
_refine_ls_extinction_method SHELXL
_refine_ls_goodness_of_fit_ref 0.911
_refine_ls_hydrogen_treatment mixed
_refine_ls_matrix_type full
_refine_ls_number_parameters 438
_refine_ls_number_reflns 5279
_refine_ls_number_restraints 0
_refine_ls_restrained_S_all 0.911
_refine_ls_R_factor_all 0.2038
_refine_ls_R_factor_gt 0.0570
_refine_ls_shift/su_max 0.001
_refine_ls_shift/su_mean 0.000
_refine_ls_structure_factor_coef Fsqd
_refine_ls_weighting_details 'calc w=1/[\s^2^(Fo^2^)+(0.0332P)^2^+0.0000P] where P=(Fo^2^+2Fc^2^)/3'
_refine_ls_weighting_scheme calc
_refine_ls_wR_factor_gt 0.0976
_refine_ls_wR_factor_ref 0.1342
_reflns_number_gt 2172
_reflns_number_total 5279
_reflns_threshold_expression >2sigma(I)
_cod_data_source_file eCrystal-193.cif
_cod_data_source_block 00tam043
_cod_depositor_comments
;
Citation :
Coles, Simon J. and Hursthouse, Michael B. and Mayer, Thomas A. and 
Threlfall, Terry L (2000) 
University of Southampton, Crystal Structure Report Archive. 
(doi:10.5258/ecrystals/193)

More at:
http://ecrystals.chem.soton.ac.uk/193/
;
_cod_original_cell_volume 2548.6(9)
_cod_original_sg_symbol_H-M P21/n
_cod_database_code 1519283

loop_
_symmetry_equiv_pos_as_xyz
'x, y, z'
'-x+1/2, y+1/2, -z+1/2'
'-x, -y, -z'
'x-1/2, -y-1/2, z-1/2'

loop_
_atom_site_label
_atom_site_type_symbol
_atom_site_fract_x
_atom_site_fract_y
_atom_site_fract_z
_atom_site_U_iso_or_equiv
_atom_site_adp_type
_atom_site_occupancy
_atom_site_symmetry_multiplicity
_atom_site_calc_flag
_atom_site_refinement_flags
_atom_site_disorder_assembly
_atom_site_disorder_group
H13 H 0.680(3) 0.011(2) 0.6461(19) 0.034(10) Uiso 1 1 d . . .
H17 H 1.000(3) 0.124(2) 0.606(2) 0.037(10) Uiso 1 1 d . . .
H14 H 0.658(3) 0.124(2) 0.745(2) 0.054(11) Uiso 1 1 d . . .
H36 H 0.566(3) 0.060(2) 0.316(2) 0.043(11) Uiso 1 1 d . . .
H34 H 0.815(3) -0.088(2) 0.228(2) 0.033(10) Uiso 1 1 d . . .
H19 H 0.474(3) 0.517(2) 0.6045(19) 0.032(9) Uiso 1 1 d . . .
H39 H 1.093(3) 0.280(2) 0.449(2) 0.041(10) Uiso 1 1 d . . .
H22 H 0.869(3) 0.389(2) 0.689(2) 0.038(11) Uiso 1 1 d . . .
H33 H 0.763(3) -0.207(2) 0.302(2) 0.037(10) Uiso 1 1 d . . .
H37 H 0.519(3) -0.053(2) 0.401(2) 0.038(10) Uiso 1 1 d . . .
H37N H 1.062(3) 0.192(2) 0.339(2) 0.057(12) Uiso 1 1 d . . .
H42 H 0.678(3) 0.190(2) 0.340(2) 0.054(12) Uiso 1 1 d . . .
H20 H 0.649(3) 0.566(2) 0.5474(19) 0.022(9) Uiso 1 1 d . . .
H17N H 0.514(3) 0.412(2) 0.703(2) 0.036(10) Uiso 1 1 d . . .
H11B H 0.947(4) -0.028(3) 0.560(2) 0.071(14) Uiso 1 1 d . . .
H11A H 0.842(4) 0.009(3) 0.499(3) 0.066(17) Uiso 1 1 d . . .
H40 H 0.931(3) 0.325(2) 0.524(2) 0.040(10) Uiso 1 1 d . . .
H16 H 0.989(4) 0.235(3) 0.710(2) 0.074(14) Uiso 1 1 d . . .
H11C H 0.799(5) -0.047(3) 0.554(3) 0.10(2) Uiso 1 1 d . . .
H43C H 0.677(4) 0.339(3) 0.486(3) 0.075(17) Uiso 1 1 d . . .
H43B H 0.603(5) 0.255(3) 0.454(3) 0.098(19) Uiso 1 1 d . . .
H43A H 0.694(4) 0.253(3) 0.539(3) 0.071(16) Uiso 1 1 d . . .
H23B H 0.961(3) 0.474(2) 0.595(2) 0.052(12) Uiso 1 1 d . . .
H23C H 0.915(4) 0.573(3) 0.604(3) 0.090(17) Uiso 1 1 d . . .
H23A H 0.872(4) 0.520(3) 0.522(3) 0.09(2) Uiso 1 1 d . . .
H31C H 0.599(4) -0.204(3) 0.469(3) 0.081(17) Uiso 1 1 d . . .
H31A H 0.661(4) -0.268(3) 0.422(3) 0.090(18) Uiso 1 1 d . . .
H31B H 0.517(5) -0.245(3) 0.388(3) 0.13(2) Uiso 1 1 d . . .
S31 S 0.73740(9) 0.08239(7) 0.20094(6) 0.0421(3) Uani 1 1 d . . .
S11 S 0.80441(9) 0.26900(7) 0.81308(7) 0.0436(3) Uani 1 1 d . . .
O12 O 0.9216(2) 0.31718(16) 0.83425(16) 0.0473(7) Uani 1 1 d . . .
O11 O 0.7656(2) 0.22354(16) 0.88346(16) 0.0449(7) Uani 1 1 d . . .
O31 O 0.7748(2) 0.04458(17) 0.12626(15) 0.0466(7) Uani 1 1 d . . .
O32 O 0.6305(2) 0.14091(16) 0.18410(16) 0.0454(7) Uani 1 1 d . . .
N13 N 0.5767(3) 0.4287(2) 0.6782(2) 0.0395(8) Uani 1 1 d . . .
N12 N 0.6838(3) 0.3267(2) 0.77014(19) 0.0395(8) Uani 1 1 d . . .
N32 N 0.8657(3) 0.1252(2) 0.2563(2) 0.0401(8) Uani 1 1 d . . .
C18 C 0.6897(3) 0.3882(3) 0.7086(2) 0.0367(10) Uani 1 1 d . . .
C38 C 0.8658(3) 0.1768(2) 0.3261(3) 0.0384(10) Uani 1 1 d . . .
N33 N 0.9834(3) 0.2084(2) 0.3626(2) 0.0409(9) Uani 1 1 d . . .
C22 C 0.7918(4) 0.4150(3) 0.6740(2) 0.0388(10) Uani 1 1 d . . .
C12 C 0.8446(4) 0.0597(3) 0.6155(3) 0.0456(11) Uani 1 1 d . . .
C14 C 0.7312(4) 0.1241(3) 0.7169(3) 0.0437(11) Uani 1 1 d . . .
C20 C 0.6609(4) 0.5202(3) 0.5863(3) 0.0414(10) Uani 1 1 d . . .
C34 C 0.7557(4) -0.0840(3) 0.2615(3) 0.0486(11) Uani 1 1 d . . .
C35 C 0.6982(3) -0.0043(3) 0.2638(2) 0.0387(10) Uani 1 1 d . . .
C21 C 0.7796(3) 0.4807(3) 0.6135(2) 0.0388(10) Uani 1 1 d . . .
C15 C 0.8207(3) 0.1898(3) 0.7345(2) 0.0396(10) Uani 1 1 d . . .
C37 C 0.5847(4) -0.0629(3) 0.3664(3) 0.0461(11) Uani 1 1 d . . .
C32 C 0.6399(4) -0.1428(3) 0.3626(3) 0.0459(11) Uani 1 1 d . . .
C42 C 0.7666(4) 0.2022(3) 0.3658(3) 0.0416(11) Uani 1 1 d . . .
C16 C 0.9223(4) 0.1917(3) 0.6934(3) 0.0458(11) Uani 1 1 d . . .
C36 C 0.6107(4) 0.0059(3) 0.3165(3) 0.0442(11) Uani 1 1 d . . .
C41 C 0.7880(3) 0.2532(3) 0.4395(3) 0.0450(11) Uani 1 1 d . . .
C31 C 0.6047(6) -0.2191(4) 0.4128(4) 0.0615(14) Uani 1 1 d . . .
C13 C 0.7450(4) 0.0596(3) 0.6583(3) 0.0469(11) Uani 1 1 d . . .
C40 C 0.9117(4) 0.2818(3) 0.4746(3) 0.0476(11) Uani 1 1 d . . .
C17 C 0.9316(4) 0.1269(3) 0.6336(3) 0.0515(12) Uani 1 1 d . . .
C19 C 0.5613(4) 0.4933(3) 0.6185(3) 0.0418(10) Uani 1 1 d . . .
C43 C 0.6795(5) 0.2781(5) 0.4811(4) 0.0625(15) Uani 1 1 d . . .
C39 C 1.0071(4) 0.2593(3) 0.4350(3) 0.0449(11) Uani 1 1 d . . .
C23 C 0.8921(4) 0.5125(4) 0.5797(4) 0.0512(13) Uani 1 1 d . . .
C33 C 0.7266(4) -0.1524(3) 0.3104(3) 0.0493(12) Uani 1 1 d . . .
C11 C 0.8584(6) -0.0113(4) 0.5522(4) 0.0631(15) Uani 1 1 d . . .

loop_
_atom_site_aniso_label
_atom_site_aniso_U_11
_atom_site_aniso_U_22
_atom_site_aniso_U_33
_atom_site_aniso_U_23
_atom_site_aniso_U_13
_atom_site_aniso_U_12
S31 0.0332(6) 0.0459(7) 0.0477(7) -0.0040(6) 0.0099(5) -0.0021(5)
S11 0.0326(6) 0.0490(7) 0.0494(7) 0.0065(5) 0.0093(5) 0.0001(5)
O12 0.0334(16) 0.0523(19) 0.0539(18) 0.0056(14) 0.0043(12) -0.0042(13)
O11 0.0415(16) 0.0504(18) 0.0452(16) 0.0099(14) 0.0149(13) 0.0032(13)
O31 0.0431(16) 0.0564(19) 0.0423(16) -0.0096(14) 0.0135(13) -0.0021(13)
O32 0.0292(15) 0.0484(19) 0.0584(18) -0.0026(14) 0.0090(13) 0.0043(13)
N13 0.031(2) 0.044(2) 0.047(2) 0.0049(18) 0.0137(16) -0.0016(17)
N12 0.0285(18) 0.046(2) 0.046(2) 0.0077(17) 0.0117(15) 0.0052(15)
N32 0.0272(18) 0.046(2) 0.047(2) -0.0104(17) 0.0083(15) -0.0068(15)
C18 0.029(2) 0.039(3) 0.040(3) -0.0033(19) 0.0024(19) 0.0030(19)
C38 0.030(2) 0.038(3) 0.047(3) 0.000(2) 0.0067(19) -0.0021(19)
N33 0.032(2) 0.044(2) 0.047(2) -0.0074(17) 0.0120(17) -0.0018(16)
C22 0.026(2) 0.042(3) 0.046(3) 0.003(2) 0.0035(19) 0.005(2)
C12 0.038(3) 0.048(3) 0.050(3) 0.007(2) 0.008(2) 0.007(2)
C14 0.028(2) 0.053(3) 0.052(3) 0.009(2) 0.013(2) -0.002(2)
C20 0.045(3) 0.041(3) 0.038(3) 0.008(2) 0.011(2) 0.001(2)
C34 0.041(3) 0.049(3) 0.059(3) -0.005(2) 0.021(2) 0.002(2)
C35 0.028(2) 0.047(3) 0.042(2) -0.0041(19) 0.0102(18) 0.0019(19)
C21 0.037(2) 0.040(3) 0.040(2) -0.005(2) 0.0087(19) -0.002(2)
C15 0.027(2) 0.049(3) 0.042(3) 0.0107(19) 0.0076(18) 0.0021(19)
C37 0.033(2) 0.052(3) 0.055(3) -0.004(2) 0.013(2) -0.003(2)
C32 0.037(2) 0.053(3) 0.046(3) -0.004(2) 0.006(2) -0.006(2)
C42 0.033(3) 0.051(3) 0.041(3) -0.003(2) 0.009(2) 0.003(2)
C16 0.037(3) 0.042(3) 0.061(3) 0.005(2) 0.016(2) 0.000(2)
C36 0.036(2) 0.038(3) 0.056(3) -0.003(2) 0.006(2) 0.002(2)
C41 0.037(2) 0.052(3) 0.047(3) -0.001(2) 0.012(2) -0.003(2)
C31 0.067(4) 0.060(4) 0.062(4) 0.011(3) 0.022(3) -0.002(3)
C13 0.036(3) 0.048(3) 0.054(3) 0.003(2) 0.004(2) -0.006(2)
C40 0.042(3) 0.055(3) 0.047(3) -0.011(2) 0.013(2) -0.007(2)
C17 0.037(3) 0.058(3) 0.065(3) 0.005(3) 0.023(2) 0.005(2)
C19 0.036(3) 0.043(3) 0.046(3) 0.000(2) 0.008(2) 0.000(2)
C43 0.042(3) 0.078(5) 0.069(4) -0.022(4) 0.017(3) -0.001(3)
C39 0.033(3) 0.052(3) 0.051(3) -0.003(2) 0.012(2) -0.006(2)
C23 0.034(3) 0.061(4) 0.061(4) 0.009(3) 0.017(2) 0.001(3)
C33 0.045(3) 0.042(3) 0.061(3) -0.007(2) 0.012(2) 0.003(2)
C11 0.058(4) 0.069(4) 0.065(4) -0.007(3) 0.021(3) 0.004(3)

loop_
_atom_type_symbol
_atom_type_description
_atom_type_scat_dispersion_real
_atom_type_scat_dispersion_imag
_atom_type_scat_source
C C 0.0033 0.0016 'International Tables Vol C Tables 4.2.6.8 and 6.1.1.4'
H H 0.0000 0.0000 'International Tables Vol C Tables 4.2.6.8 and 6.1.1.4'
N N 0.0061 0.0033 'International Tables Vol C Tables 4.2.6.8 and 6.1.1.4'
O O 0.0106 0.0060 'International Tables Vol C Tables 4.2.6.8 and 6.1.1.4'
S S 0.1246 0.1234 'International Tables Vol C Tables 4.2.6.8 and 6.1.1.4'

loop_
_geom_angle_atom_site_label_1
_geom_angle_atom_site_label_2
_geom_angle_atom_site_label_3
_geom_angle
_geom_angle_site_symmetry_1
_geom_angle_site_symmetry_3
O31 S31 O32 117.18(16) . .
O31 S31 N32 104.29(15) . .
O32 S31 N32 113.65(17) . .
O31 S31 C35 106.83(17) . .
O32 S31 C35 107.39(17) . .
N32 S31 C35 106.90(16) . .
O12 S11 O11 117.28(16) . .
O12 S11 N12 113.71(16) . .
O11 S11 N12 104.43(15) . .
O12 S11 C15 107.66(17) . .
O11 S11 C15 106.56(17) . .
N12 S11 C15 106.52(17) . .
C19 N13 C18 123.1(3) . .
C18 N12 S11 121.8(2) . .
C38 N32 S31 122.0(2) . .
N13 C18 N12 113.1(3) . .
N13 C18 C22 116.8(4) . .
N12 C18 C22 130.2(3) . .
N32 C38 N33 112.9(3) . .
N32 C38 C42 130.9(4) . .
N33 C38 C42 116.2(4) . .
C39 N33 C38 123.2(3) . .
C21 C22 C18 121.5(4) . .
C13 C12 C17 117.7(4) . .
C13 C12 C11 120.9(4) . .
C17 C12 C11 121.4(4) . .
C13 C14 C15 119.2(4) . .
C19 C20 C21 120.1(4) . .
C33 C34 C35 120.7(4) . .
C34 C35 C36 118.8(4) . .
C34 C35 S31 119.9(3) . .
C36 C35 S31 121.4(3) . .
C22 C21 C20 118.5(4) . .
C22 C21 C23 121.2(4) . .
C20 C21 C23 120.2(4) . .
C16 C15 C14 120.6(4) . .
C16 C15 S11 121.1(3) . .
C14 C15 S11 118.3(3) . .
C32 C37 C36 121.4(4) . .
C37 C32 C33 118.5(4) . .
C37 C32 C31 121.2(4) . .
C33 C32 C31 120.3(4) . .
C41 C42 C38 121.8(4) . .
C15 C16 C17 118.6(4) . .
C37 C36 C35 119.7(4) . .
C42 C41 C40 118.9(4) . .
C42 C41 C43 120.3(4) . .
C40 C41 C43 120.8(4) . .
C12 C13 C14 121.7(4) . .
C39 C40 C41 119.4(4) . .
C12 C17 C16 122.1(4) . .
C20 C19 N13 119.9(4) . .
C40 C39 N33 120.4(4) . .
C32 C33 C34 120.8(4) . .

loop_
_geom_bond_atom_site_label_1
_geom_bond_atom_site_label_2
_geom_bond_distance
_geom_bond_site_symmetry_2
S31 O31 1.442(2) .
S31 O32 1.443(2) .
S31 N32 1.608(3) .
S31 C35 1.766(4) .
S11 O12 1.441(3) .
S11 O11 1.444(2) .
S11 N12 1.600(3) .
S11 C15 1.772(4) .
N13 C19 1.355(5) .
N13 C18 1.361(4) .
N12 C18 1.366(4) .
N32 C38 1.353(4) .
C18 C22 1.391(5) .
C38 N33 1.364(4) .
C38 C42 1.404(5) .
N33 C39 1.359(5) .
C22 C21 1.375(5) .
C12 C13 1.384(5) .
C12 C17 1.386(5) .
C12 C11 1.508(6) .
C14 C13 1.386(5) .
C14 C15 1.386(5) .
C20 C19 1.346(5) .
C20 C21 1.398(5) .
C34 C33 1.380(6) .
C34 C35 1.382(5) .
C35 C36 1.391(5) .
C21 C23 1.507(5) .
C15 C16 1.386(5) .
C37 C32 1.375(5) .
C37 C36 1.384(5) .
C32 C33 1.378(5) .
C32 C31 1.510(6) .
C42 C41 1.376(5) .
C16 C17 1.389(6) .
C41 C40 1.400(5) .
C41 C43 1.507(6) .
C40 C39 1.356(5) .
